data_7132713
loop_
_publ_author_name
'Koch, Katelyn N.'
'Teo, Aaron J.'
'Wheeler, Kraig A.'

_publ_section_title
;
 Dual space divergence in small molecule quasiracemates: benzoyl leucine
 and phenylalanine assemblies.
;
_journal_issue 20
_journal_name_full 'Chemical communications (Cambridge, England)'
_journal_page_first 2800
_journal_page_last 2803
_journal_paper_doi 10.1039/d3cc06212k
_journal_volume 60
_journal_year 2024
_chemical_absolute_configuration rmad
_chemical_formula_moiety 'C16 H15 N O3, C13 H17 N O3'
_chemical_formula_sum 'C29 H32 N2 O6'
_chemical_formula_weight 504.56
_space_group_crystal_system monoclinic
_space_group_IT_number 4
_space_group_name_Hall 'P 2yb'
_space_group_name_H-M_alt 'P 1 21 1'
_atom_sites_solution_hydrogens mixed
_atom_sites_solution_primary dual
_audit_creation_date 2023-12-14
_audit_creation_method
;
Olex2 1.5
(compiled 2023.08.24 svn.re1ec1418 for OlexSys, GUI svn.r6817)
;
_audit_update_record
;
2023-12-18 deposited with the CCDC.	2024-02-12 downloaded from the CCDC.
;
_cell_angle_alpha 90
_cell_angle_beta 108.014(2)
_cell_angle_gamma 90
_cell_formula_units_Z 2
_cell_length_a 10.9173(7)
_cell_length_b 9.1344(6)
_cell_length_c 14.1599(10)
_cell_measurement_reflns_used 9907
_cell_measurement_temperature 100(2)
_cell_measurement_theta_max 75.02
_cell_measurement_theta_min 5.85
_cell_volume 1342.85(16)
_computing_cell_refinement 'SAINT+ V8.40B (Bruker AXS Inc., 2020)'
_computing_data_collection 'APEX5 Ver.2022.08-RC130 (Bruker-AXS, 2023)'
_computing_data_reduction 'SAINT+ Ve8.40B (Bruker-AXS, 2020)'
_computing_molecular_graphics 'OLEX2 (Dolomanov et al., 2009)'
_computing_publication_material 'OLEX2 (Dolomanov et al., 2009)'
_computing_structure_refinement 'XL (Sheldrick, 2019/1)'
_computing_structure_solution 'XT (Sheldrick, 2018/2)'
_diffrn_ambient_temperature 100(2)
_diffrn_detector '100 \\times 140 mm^2^ CMOS sensor'
_diffrn_detector_area_resol_mean 7.9
_diffrn_detector_type 'Bruker PHOTON II'
_diffrn_measured_fraction_theta_full 0.993
_diffrn_measured_fraction_theta_max 0.991
_diffrn_measurement_device '\k-geometry four-circle diffractometer'
_diffrn_measurement_device_type 'Bruker D8 Venture'
_diffrn_measurement_method '\w and \f scans'
_diffrn_radiation_collimation 'focusing mirror'
_diffrn_radiation_detector 'Bruker PHOTON II'
_diffrn_radiation_monochromator 'multilayer mirror'
_diffrn_radiation_probe x-ray
_diffrn_radiation_type CuK\a
_diffrn_radiation_wavelength 1.54178
_diffrn_radiation_xray_symbol K-L~3~
_diffrn_reflns_av_R_equivalents 0.0230
_diffrn_reflns_av_unetI/netI 0.0136
_diffrn_reflns_Laue_measured_fraction_full 0.993
_diffrn_reflns_Laue_measured_fraction_max 0.991
_diffrn_reflns_limit_h_max 13
_diffrn_reflns_limit_h_min -13
_diffrn_reflns_limit_k_max 11
_diffrn_reflns_limit_k_min -11
_diffrn_reflns_limit_l_max 15
_diffrn_reflns_limit_l_min -17
_diffrn_reflns_number 43830
_diffrn_reflns_point_group_measured_fraction_full 0.993
_diffrn_reflns_point_group_measured_fraction_max 0.984
_diffrn_reflns_theta_full 67.679
_diffrn_reflns_theta_max 75.007
_diffrn_reflns_theta_min 4.502
_diffrn_source 'microfocus sealed X-ray tube'
_diffrn_source_type 'Incoatec I\mS 3.0'
_exptl_absorpt_coefficient_mu 0.715
_exptl_absorpt_correction_T_max 0.7538
_exptl_absorpt_correction_T_min 0.6490
_exptl_absorpt_correction_type multi-scan
_exptl_absorpt_process_details 'SADABS-2016/2 (Krause et al., 2015) was used for absorption correction.'
_exptl_crystal_colour 'clear colourless'
_exptl_crystal_colour_lustre clear
_exptl_crystal_colour_primary colourless
_exptl_crystal_density_diffrn 1.248
_exptl_crystal_density_method 'not measured'
_exptl_crystal_description block
_exptl_crystal_F_000 536
_exptl_crystal_recrystallization_method 'Re-crystallisation from solvent: MeOH'
_exptl_crystal_size_max 0.276
_exptl_crystal_size_mid 0.103
_exptl_crystal_size_min 0.031
_refine_diff_density_max 0.243
_refine_diff_density_min -0.166
_refine_diff_density_rms 0.034
_refine_ls_abs_structure_details
;
 Flack x determined using 2479 quotients [(I+)-(I-)]/[(I+)+(I-)]
 (Parsons, Flack and Wagner, Acta Cryst. B69 (2013) 249-259).
;
_refine_ls_abs_structure_Flack 0.07(4)
_refine_ls_extinction_method none
_refine_ls_goodness_of_fit_ref 1.026
_refine_ls_hydrogen_treatment mixed
_refine_ls_matrix_type full
_refine_ls_number_parameters 378
_refine_ls_number_reflns 5446
_refine_ls_number_restraints 27
_refine_ls_restrained_S_all 1.036
_refine_ls_R_factor_all 0.0286
_refine_ls_R_factor_gt 0.0283
_refine_ls_shift/su_max 0.001
_refine_ls_shift/su_mean 0.000
_refine_ls_structure_factor_coef Fsqd
_refine_ls_weighting_details 'w=1/[\s^2^(Fo^2^)+(0.0484P)^2^+0.2443P] where P=(Fo^2^+2Fc^2^)/3'
_refine_ls_weighting_scheme calc
_refine_ls_wR_factor_gt 0.0775
_refine_ls_wR_factor_ref 0.0780
_reflns_Friedel_coverage 0.865
_reflns_Friedel_fraction_full 0.992
_reflns_Friedel_fraction_max 0.977
_reflns_number_gt 5380
_reflns_number_total 5446
_reflns_threshold_expression 'I > 2\s(I)'
_cod_data_source_file d3cc06212k2.cif
_cod_data_source_block 23kaw42
_cod_depositor_comments
;
The following automatic conversions were performed:

data item '_diffrn_radiation_probe' value 'X-ray' was changed to
'x-ray' in accordance with the
/home/data/users/saulius/crontab/automatic-downloads/rss-feeds/RSC/lib/dictionaries/cif_core.dic
dictionary named 'cif_core.dic' version 2.4.2 last updated on
2011-04-26.

Automatic conversion script
Id: cif_fix_values 8170 2020-07-09 18:12:32Z antanas 

 Adding full bibliography for 7132699--7132715.cif.
;
_cod_database_code 7132713
_shelx_shelxl_version_number 2019/1
_shelx_space_group_comment
;
The symmetry employed for this shelxl refinement is uniquely defined
by the following loop, which should always be used as a source of
symmetry information in preference to the above space-group names.
They are only intended as comments.
;
_shelx_estimated_absorpt_t_max 0.978
_shelx_estimated_absorpt_t_min 0.827
_olex2_refinement_description
;
1. Fixed Uiso
 At 1.2 times of:
  All C(H) groups, All C(H,H) groups, All C(H,H,H,H) groups, All N(H) groups
 At 1.5 times of:
  All C(H,H,H) groups, All O(H) groups
2. Restrained distances
 C10B-C11B \\sim C10B-C11C
 with sigma of 0.02
 C11B-C12B \\sim C11C-C12C
 with sigma of 0.02
 C11B-C13B \\sim C11C-C13C
 with sigma of 0.02
 C10B-C12B \\sim C10B-C12C
 with sigma of 0.04
 C10B-C13B \\sim C10B-C13C
 with sigma of 0.04
 C12B-C13B \\sim C12C-C13C
 with sigma of 0.04
 N1B-H1B \\sim N1A-H1A
 with sigma of 0.02
 O2A-H2A \\sim O2B-H2B
 with sigma of 0.02
3. Rigid body (RIGU) restrains
 C11B, C12B, C13B
 with sigma for 1-2 distances of 0.001 and sigma for 1-3 distances of 0.001
 C11C, C12C, C13C
 with sigma for 1-2 distances of 0.001 and sigma for 1-3 distances of 0.001
4. Others
 Sof(H10C)=Sof(H10D)=Sof(C13C)=Sof(H13D)=Sof(H13E)=Sof(H13F)=Sof(C11C)=
 Sof(H11C)=Sof(C12C)=Sof(H12D)=Sof(H12E)=Sof(H12F)=1-FVAR(1)
 Sof(H10A)=Sof(H10B)=Sof(C11B)=Sof(H11B)=Sof(C12B)=Sof(H12A)=Sof(H12B)=
 Sof(H12C)=Sof(C13B)=Sof(H13A)=Sof(H13B)=Sof(H13C)=FVAR(1)
5.a Ternary CH refined with riding coordinates:
 C9A(H9A), C9B(H9B), C11B(H11B), C11C(H11C)
5.b Secondary CH2 refined with riding coordinates:
 C10A(H10E,H10F), C10B(H10A,H10B), C10B(H10C,H10D)
5.c Aromatic/amide H refined with riding coordinates:
 C3A(H3A), C4A(H4A), C5A(H5A), C6A(H6A), C7A(H7A), C12A(H12G), C13A(H13G),
 C14A(H14A), C15A(H15A), C16A(H16A), C3B(H3B), C4B(H4B), C5B(H5B), C6B(H6B),
 C7B(H7B)
5.d Idealised Me refined as rotating group:
 C12B(H12A,H12B,H12C), C13B(H13A,H13B,H13C), C13C(H13D,H13E,H13F), C12C(H12D,
 H12E,H12F)
;
_olex2_submission_special_instructions 'No special instructions were received'

loop_
_space_group_symop_operation_xyz
'x, y, z'
'-x, y+1/2, -z'

loop_
_atom_site_label
_atom_site_type_symbol
_atom_site_fract_x
_atom_site_fract_y
_atom_site_fract_z
_atom_site_U_iso_or_equiv
_atom_site_adp_type
_atom_site_occupancy
_atom_site_site_symmetry_order
_atom_site_calc_flag
_atom_site_refinement_flags_posn
_atom_site_refinement_flags_adp
_atom_site_refinement_flags_occupancy
_atom_site_disorder_assembly
_atom_site_disorder_group
O1A O 0.53367(12) 0.19277(14) 0.91420(9) 0.0229(3) Uani 1 1 d . . . . .
O2A O 0.35337(12) 0.49806(16) 0.95451(9) 0.0256(3) Uani 1 1 d D . . . .
H2A H 0.398(2) 0.567(3) 1.0019(17) 0.038 Uiso 1 1 d D U . . .
O3A O 0.52085(11) 0.53352(14) 0.89758(8) 0.0196(3) Uani 1 1 d . . . . .
N1A N 0.43804(13) 0.29992(16) 0.76729(10) 0.0171(3) Uani 1 1 d D . . . .
H1A H 0.4534(19) 0.335(2) 0.7144(14) 0.020 Uiso 1 1 d D U . . .
C1A C 0.52906(15) 0.21338(17) 0.82643(11) 0.0176(3) Uani 1 1 d . . . . .
C2A C 0.62337(16) 0.14611(18) 0.78196(12) 0.0188(3) Uani 1 1 d . . . . .
C3A C 0.74309(17) 0.1025(2) 0.84458(13) 0.0266(4) Uani 1 1 d . . . . .
H3A H 0.763503 0.114930 0.914355 0.032 Uiso 1 1 calc R U . . .
C4A C 0.83233(18) 0.0410(3) 0.80517(15) 0.0324(4) Uani 1 1 d . . . . .
H4A H 0.913988 0.011290 0.848081 0.039 Uiso 1 1 calc R U . . .
C5A C 0.80344(18) 0.0224(2) 0.70356(15) 0.0292(4) Uani 1 1 d . . . . .
H5A H 0.865436 -0.019291 0.676956 0.035 Uiso 1 1 calc R U . . .
C6A C 0.68409(17) 0.0645(2) 0.64068(13) 0.0250(4) Uani 1 1 d . . . . .
H6A H 0.663901 0.050864 0.571024 0.030 Uiso 1 1 calc R U . . .
C7A C 0.59427(16) 0.12650(19) 0.67957(12) 0.0202(3) Uani 1 1 d . . . . .
H7A H 0.512615 0.155769 0.636439 0.024 Uiso 1 1 calc R U . . .
C8A C 0.41840(16) 0.47657(19) 0.89154(12) 0.0184(3) Uani 1 1 d . . . . .
C9A C 0.34750(16) 0.37462(19) 0.80654(12) 0.0181(3) Uani 1 1 d . . . . .
H9A H 0.297604 0.300642 0.831683 0.022 Uiso 1 1 calc R U . . .
C10A C 0.25365(16) 0.4665(2) 0.72395(12) 0.0199(3) Uani 1 1 d . . . . .
H10E H 0.205111 0.533001 0.754568 0.024 Uiso 1 1 calc R U . . .
H10F H 0.304220 0.527831 0.691883 0.024 Uiso 1 1 calc R U . . .
C11A C 0.15856(16) 0.37582(19) 0.64484(12) 0.0197(3) Uani 1 1 d . . . . .
C12A C 0.03466(16) 0.3521(2) 0.64996(13) 0.0251(4) Uani 1 1 d . . . . .
H12G H 0.011167 0.391534 0.703999 0.030 Uiso 1 1 calc R U . . .
C13A C -0.05495(16) 0.2719(2) 0.57755(14) 0.0287(4) Uani 1 1 d . . . . .
H13G H -0.139724 0.259415 0.581271 0.034 Uiso 1 1 calc R U . . .
C14A C -0.02112(16) 0.2102(2) 0.49999(13) 0.0282(4) Uani 1 1 d . . . . .
H14A H -0.081862 0.153790 0.450965 0.034 Uiso 1 1 calc R U . . .
C15A C 0.10195(17) 0.2313(2) 0.49434(12) 0.0267(4) Uani 1 1 d . . . . .
H15A H 0.125844 0.188352 0.441508 0.032 Uiso 1 1 calc R U . . .
C16A C 0.19114(16) 0.3151(2) 0.56555(12) 0.0225(4) Uani 1 1 d . . . . .
H16A H 0.274639 0.330923 0.559986 0.027 Uiso 1 1 calc R U . . .
O1B O 0.46777(11) 0.80334(14) 0.58863(8) 0.0209(3) Uani 1 1 d . . . . .
O2B O 0.64477(11) 0.50127(15) 0.54006(9) 0.0229(3) Uani 1 1 d D . . . .
H2B H 0.603(2) 0.436(3) 0.4921(17) 0.034 Uiso 1 1 d D U . . .
O3B O 0.48406(11) 0.45661(14) 0.60269(8) 0.0190(2) Uani 1 1 d . . . . .
N1B N 0.56636(13) 0.69214(16) 0.73317(10) 0.0168(3) Uani 1 1 d D . . . .
H1B H 0.5638(19) 0.657(2) 0.7906(14) 0.020 Uiso 1 1 d D U . . .
C1B C 0.47503(15) 0.78090(17) 0.67678(12) 0.0169(3) Uani 1 1 d . . . . .
C2B C 0.38419(16) 0.84910(18) 0.72409(12) 0.0176(3) Uani 1 1 d . . . . .
C3B C 0.27008(16) 0.9099(2) 0.66275(13) 0.0230(4) Uani 1 1 d . . . . .
H3B H 0.252377 0.907904 0.592713 0.028 Uiso 1 1 calc R U . . .
C4B C 0.18220(17) 0.9732(2) 0.70338(14) 0.0274(4) Uani 1 1 d . . . . .
H4B H 0.104744 1.014618 0.661196 0.033 Uiso 1 1 calc R U . . .
C5B C 0.20753(17) 0.9760(2) 0.80555(14) 0.0260(4) Uani 1 1 d . . . . .
H5B H 0.147160 1.019009 0.833269 0.031 Uiso 1 1 calc R U . . .
C6B C 0.32090(18) 0.9162(2) 0.86745(13) 0.0252(4) Uani 1 1 d . . . . .
H6B H 0.337798 0.917772 0.937405 0.030 Uiso 1 1 calc R U . . .
C7B C 0.40976(17) 0.8539(2) 0.82704(13) 0.0212(3) Uani 1 1 d . . . . .
H7B H 0.487975 0.814542 0.869516 0.025 Uiso 1 1 calc R U . . .
C8B C 0.58324(15) 0.51861(18) 0.60582(11) 0.0162(3) Uani 1 1 d . . . . .
C9B C 0.65599(15) 0.61974(19) 0.69080(11) 0.0169(3) Uani 1 1 d . . . . .
H9B H 0.704164 0.695062 0.665151 0.020 Uiso 1 1 calc R U . . .
C10B C 0.75169(16) 0.5272(2) 0.77103(12) 0.0219(4) Uani 1 1 d D . . . .
H10A H 0.802773 0.465689 0.739496 0.026 Uiso 0.764(5) 1 calc R U P A 1
H10B H 0.703160 0.461135 0.801950 0.026 Uiso 0.764(5) 1 calc R U P A 1
H10C H 0.700188 0.471425 0.805306 0.026 Uiso 0.236(5) 1 calc R U P A 2
H10D H 0.788742 0.454485 0.735708 0.026 Uiso 0.236(5) 1 calc R U P A 2
C11B C 0.8443(4) 0.6225(5) 0.8527(3) 0.0264(9) Uani 0.764(5) 1 d D . P A 1
H11B H 0.795355 0.709256 0.864969 0.032 Uiso 0.764(5) 1 calc R U P A 1
C12B C 0.8917(4) 0.5349(6) 0.9485(2) 0.0692(14) Uani 0.764(5) 1 d D . P A 1
H12A H 0.817930 0.504208 0.969235 0.104 Uiso 0.764(5) 1 calc R U P A 1
H12B H 0.949297 0.595863 1.000459 0.104 Uiso 0.764(5) 1 calc R U P A 1
H12C H 0.938467 0.448315 0.937456 0.104 Uiso 0.764(5) 1 calc R U P A 1
C13B C 0.9587(2) 0.6773(3) 0.8236(2) 0.0324(6) Uani 0.764(5) 1 d D . P A 1
H13A H 1.011024 0.593879 0.815548 0.049 Uiso 0.764(5) 1 calc R U P A 1
H13B H 1.011038 0.742337 0.875565 0.049 Uiso 0.764(5) 1 calc R U P A 1
H13C H 0.928055 0.731228 0.760806 0.049 Uiso 0.764(5) 1 calc R U P A 1
C13C C 0.9548(10) 0.4674(13) 0.9090(7) 0.048(3) Uani 0.236(5) 1 d D . P A 2
H13D H 0.912549 0.414952 0.950825 0.073 Uiso 0.236(5) 1 calc R U P A 2
H13E H 1.036354 0.508764 0.950834 0.073 Uiso 0.236(5) 1 calc R U P A 2
H13F H 0.971613 0.399309 0.861004 0.073 Uiso 0.236(5) 1 calc R U P A 2
C11C C 0.8648(16) 0.594(2) 0.8522(13) 0.047(4) Uani 0.236(5) 1 d D . P A 2
H11C H 0.914851 0.658193 0.820216 0.057 Uiso 0.236(5) 1 calc R U P A 2
C12C C 0.8201(9) 0.6833(12) 0.9227(7) 0.041(2) Uani 0.236(5) 1 d D . P A 2
H12D H 0.766410 0.764026 0.886911 0.061 Uiso 0.236(5) 1 calc R U P A 2
H12E H 0.894814 0.723108 0.974208 0.061 Uiso 0.236(5) 1 calc R U P A 2
H12F H 0.769655 0.621873 0.953703 0.061 Uiso 0.236(5) 1 calc R U P A 2

loop_
_atom_site_aniso_label
_atom_site_aniso_U_11
_atom_site_aniso_U_22
_atom_site_aniso_U_33
_atom_site_aniso_U_23
_atom_site_aniso_U_13
_atom_site_aniso_U_12
O1A 0.0324(6) 0.0226(6) 0.0147(5) 0.0046(5) 0.0090(5) 0.0019(5)
O2A 0.0289(6) 0.0316(7) 0.0201(6) -0.0102(5) 0.0131(5) -0.0071(5)
O3A 0.0230(6) 0.0207(6) 0.0153(5) 0.0000(5) 0.0060(4) -0.0026(5)
N1A 0.0218(6) 0.0185(7) 0.0118(6) -0.0005(5) 0.0066(5) 0.0001(5)
C1A 0.0233(7) 0.0147(8) 0.0145(7) 0.0000(6) 0.0055(6) -0.0034(6)
C2A 0.0234(8) 0.0155(8) 0.0189(8) 0.0018(6) 0.0087(6) -0.0027(6)
C3A 0.0270(9) 0.0337(10) 0.0192(8) 0.0049(7) 0.0071(7) 0.0025(8)
C4A 0.0237(8) 0.0447(12) 0.0288(9) 0.0087(8) 0.0081(7) 0.0071(8)
C5A 0.0272(8) 0.0315(10) 0.0338(10) 0.0017(8) 0.0167(7) 0.0026(8)
C6A 0.0295(9) 0.0251(9) 0.0228(8) -0.0043(7) 0.0115(7) -0.0038(7)
C7A 0.0222(8) 0.0186(8) 0.0189(8) -0.0018(7) 0.0051(6) -0.0017(7)
C8A 0.0237(8) 0.0184(8) 0.0134(7) 0.0009(6) 0.0061(6) 0.0010(7)
C9A 0.0216(8) 0.0189(8) 0.0154(7) -0.0018(6) 0.0078(6) -0.0021(7)
C10A 0.0219(8) 0.0194(8) 0.0176(8) -0.0022(6) 0.0049(6) 0.0005(6)
C11A 0.0204(7) 0.0185(8) 0.0193(8) 0.0017(6) 0.0050(6) 0.0012(6)
C12A 0.0232(8) 0.0276(9) 0.0261(9) -0.0007(7) 0.0101(7) 0.0006(7)
C13A 0.0201(8) 0.0307(9) 0.0337(9) 0.0036(7) 0.0061(7) -0.0021(7)
C14A 0.0244(8) 0.0254(9) 0.0275(8) -0.0012(7) -0.0026(7) -0.0042(7)
C15A 0.0294(8) 0.0298(9) 0.0185(7) -0.0046(7) 0.0041(6) -0.0004(7)
C16A 0.0211(7) 0.0274(9) 0.0186(8) -0.0020(7) 0.0054(6) -0.0011(7)
O1B 0.0273(6) 0.0215(6) 0.0148(6) 0.0033(5) 0.0079(5) 0.0014(5)
O2B 0.0246(6) 0.0285(7) 0.0188(6) -0.0083(5) 0.0116(5) -0.0063(5)
O3B 0.0209(6) 0.0216(6) 0.0148(5) -0.0002(5) 0.0060(4) -0.0036(5)
N1B 0.0211(6) 0.0177(7) 0.0123(6) 0.0006(5) 0.0063(5) 0.0006(5)
C1B 0.0204(7) 0.0145(7) 0.0155(7) -0.0010(6) 0.0050(6) -0.0043(6)
C2B 0.0207(7) 0.0143(7) 0.0178(8) -0.0006(6) 0.0058(6) -0.0024(6)
C3B 0.0217(8) 0.0283(9) 0.0192(8) 0.0051(7) 0.0066(6) -0.0010(7)
C4B 0.0213(8) 0.0334(10) 0.0275(9) 0.0058(8) 0.0076(7) 0.0032(7)
C5B 0.0247(8) 0.0280(9) 0.0276(9) -0.0044(8) 0.0115(7) 0.0007(7)
C6B 0.0285(8) 0.0279(9) 0.0192(8) -0.0041(7) 0.0076(7) 0.0019(7)
C7B 0.0236(8) 0.0209(8) 0.0174(8) -0.0029(7) 0.0037(6) 0.0019(7)
C8B 0.0197(7) 0.0161(7) 0.0134(7) 0.0017(6) 0.0060(6) 0.0011(6)
C9B 0.0177(7) 0.0198(8) 0.0139(7) -0.0025(6) 0.0061(6) -0.0007(6)
C10B 0.0196(7) 0.0279(9) 0.0179(8) 0.0000(7) 0.0056(6) 0.0019(7)
C11B 0.0162(13) 0.045(2) 0.0142(13) -0.0023(12) -0.0005(10) -0.0032(13)
C12B 0.0521(19) 0.109(3) 0.0301(14) 0.0251(18) -0.0108(13) -0.024(2)
C13B 0.0229(11) 0.0368(14) 0.0373(13) -0.0099(11) 0.0090(9) -0.0043(10)
C13C 0.043(5) 0.061(5) 0.033(4) -0.001(4) -0.002(4) -0.003(4)
C11C 0.044(7) 0.059(6) 0.031(5) -0.001(4) 0.000(4) -0.003(5)
C12C 0.038(4) 0.045(4) 0.033(4) -0.003(3) 0.000(3) -0.014(3)

loop_
_atom_type_symbol
_atom_type_description
_atom_type_scat_dispersion_real
_atom_type_scat_dispersion_imag
_atom_type_scat_source
C C 0.0181 0.0091 'International Tables Vol C Tables 4.2.6.8 and 6.1.1.4'
H H 0.0000 0.0000 'International Tables Vol C Tables 4.2.6.8 and 6.1.1.4'
N N 0.0311 0.0180 'International Tables Vol C Tables 4.2.6.8 and 6.1.1.4'
O O 0.0492 0.0322 'International Tables Vol C Tables 4.2.6.8 and 6.1.1.4'

loop_
_geom_angle_atom_site_label_1
_geom_angle_atom_site_label_2
_geom_angle_atom_site_label_3
_geom_angle
_geom_angle_site_symmetry_1
_geom_angle_site_symmetry_3
_geom_angle_publ_flag
C8A O2A H2A 108.3(15) . . ?
C1A N1A H1A 116.6(14) . . ?
C1A N1A C9A 120.03(13) . . ?
C9A N1A H1A 119.3(14) . . ?
O1A C1A N1A 120.46(15) . . ?
O1A C1A C2A 122.61(15) . . ?
N1A C1A C2A 116.93(14) . . ?
C3A C2A C1A 118.86(15) . . ?
C3A C2A C7A 119.48(15) . . ?
C7A C2A C1A 121.66(15) . . ?
C2A C3A H3A 120.0 . . ?
C4A C3A C2A 119.95(17) . . ?
C4A C3A H3A 120.0 . . ?
C3A C4A H4A 119.8 . . ?
C3A C4A C5A 120.44(17) . . ?
C5A C4A H4A 119.8 . . ?
C4A C5A H5A 120.0 . . ?
C4A C5A C6A 120.01(17) . . ?
C6A C5A H5A 120.0 . . ?
C5A C6A H6A 120.1 . . ?
C7A C6A C5A 119.90(17) . . ?
C7A C6A H6A 120.1 . . ?
C2A C7A H7A 119.9 . . ?
C6A C7A C2A 120.22(16) . . ?
C6A C7A H7A 119.9 . . ?
O2A C8A C9A 112.12(14) . . ?
O3A C8A O2A 124.61(15) . . ?
O3A C8A C9A 123.24(14) . . ?
N1A C9A C8A 110.49(13) . . ?
N1A C9A H9A 109.3 . . ?
N1A C9A C10A 109.74(13) . . ?
C8A C9A H9A 109.3 . . ?
C8A C9A C10A 108.74(14) . . ?
C10A C9A H9A 109.3 . . ?
C9A C10A H10E 108.8 . . ?
C9A C10A H10F 108.8 . . ?
H10E C10A H10F 107.7 . . ?
C11A C10A C9A 113.92(15) . . ?
C11A C10A H10E 108.8 . . ?
C11A C10A H10F 108.8 . . ?
C12A C11A C10A 120.02(15) . . ?
C16A C11A C10A 121.71(15) . . ?
C16A C11A C12A 118.28(16) . . ?
C11A C12A H12G 119.4 . . ?
C13A C12A C11A 121.17(16) . . ?
C13A C12A H12G 119.4 . . ?
C12A C13A H13G 119.9 . . ?
C14A C13A C12A 120.12(16) . . ?
C14A C13A H13G 119.9 . . ?
C13A C14A H14A 120.3 . . ?
C13A C14A C15A 119.45(16) . . ?
C15A C14A H14A 120.3 . . ?
C14A C15A H15A 119.7 . . ?
C14A C15A C16A 120.54(16) . . ?
C16A C15A H15A 119.7 . . ?
C11A C16A C15A 120.40(16) . . ?
C11A C16A H16A 119.8 . . ?
C15A C16A H16A 119.8 . . ?
C8B O2B H2B 111.1(15) . . ?
C1B N1B H1B 122.5(14) . . ?
C1B N1B C9B 120.02(13) . . ?
C9B N1B H1B 115.7(14) . . ?
O1B C1B N1B 120.17(15) . . ?
O1B C1B C2B 122.45(15) . . ?
N1B C1B C2B 117.37(14) . . ?
C3B C2B C1B 118.40(14) . . ?
C3B C2B C7B 119.27(15) . . ?
C7B C2B C1B 122.32(15) . . ?
C2B C3B H3B 119.8 . . ?
C4B C3B C2B 120.42(16) . . ?
C4B C3B H3B 119.8 . . ?
C3B C4B H4B 120.0 . . ?
C5B C4B C3B 119.98(17) . . ?
C5B C4B H4B 120.0 . . ?
C4B C5B H5B 119.9 . . ?
C4B C5B C6B 120.16(16) . . ?
C6B C5B H5B 119.9 . . ?
C5B C6B H6B 120.0 . . ?
C5B C6B C7B 120.02(16) . . ?
C7B C6B H6B 120.0 . . ?
C2B C7B H7B 119.9 . . ?
C6B C7B C2B 120.14(16) . . ?
C6B C7B H7B 119.9 . . ?
O2B C8B C9B 112.02(13) . . ?
O3B C8B O2B 124.38(15) . . ?
O3B C8B C9B 123.51(14) . . ?
N1B C9B C8B 110.30(12) . . ?
N1B C9B H9B 109.5 . . ?
N1B C9B C10B 109.58(12) . . ?
C8B C9B H9B 109.5 . . ?
C8B C9B C10B 108.55(14) . . ?
C10B C9B H9B 109.5 . . ?
C9B C10B H10A 109.1 . . ?
C9B C10B H10B 109.1 . . ?
C9B C10B H10C 106.6 . . ?
C9B C10B H10D 106.6 . . ?
C9B C10B C11B 112.4(2) . . ?
H10A C10B H10B 107.9 . . ?
H10C C10B H10D 106.6 . . ?
C11B C10B H10A 109.1 . . ?
C11B C10B H10B 109.1 . . ?
C11C C10B C9B 122.8(8) . . ?
C11C C10B H10C 106.6 . . ?
C11C C10B H10D 106.6 . . ?
C10B C11B H11B 108.4 . . ?
C12B C11B C10B 109.5(3) . . ?
C12B C11B H11B 108.4 . . ?
C13B C11B C10B 112.6(3) . . ?
C13B C11B H11B 108.4 . . ?
C13B C11B C12B 109.5(3) . . ?
C11B C12B H12A 109.5 . . ?
C11B C12B H12B 109.5 . . ?
C11B C12B H12C 109.5 . . ?
H12A C12B H12B 109.5 . . ?
H12A C12B H12C 109.5 . . ?
H12B C12B H12C 109.5 . . ?
C11B C13B H13A 109.5 . . ?
C11B C13B H13B 109.5 . . ?
C11B C13B H13C 109.5 . . ?
H13A C13B H13B 109.5 . . ?
H13A C13B H13C 109.5 . . ?
H13B C13B H13C 109.5 . . ?
H13D C13C H13E 109.5 . . ?
H13D C13C H13F 109.5 . . ?
H13E C13C H13F 109.5 . . ?
C11C C13C H13D 109.5 . . ?
C11C C13C H13E 109.5 . . ?
C11C C13C H13F 109.5 . . ?
C10B C11C C13C 108.9(13) . . ?
C10B C11C H11C 108.7 . . ?
C13C C11C H11C 108.7 . . ?
C12C C11C C10B 111.6(11) . . ?
C12C C11C C13C 110.1(13) . . ?
C12C C11C H11C 108.7 . . ?
C11C C12C H12D 109.5 . . ?
C11C C12C H12E 109.5 . . ?
C11C C12C H12F 109.5 . . ?
H12D C12C H12E 109.5 . . ?
H12D C12C H12F 109.5 . . ?
H12E C12C H12F 109.5 . . ?

loop_
_geom_bond_atom_site_label_1
_geom_bond_atom_site_label_2
_geom_bond_distance
_geom_bond_site_symmetry_2
_geom_bond_publ_flag
O1A C1A 1.243(2) . ?
O2A H2A 0.94(2) . ?
O2A C8A 1.315(2) . ?
O3A C8A 1.212(2) . ?
N1A H1A 0.876(17) . ?
N1A C1A 1.341(2) . ?
N1A C9A 1.446(2) . ?
C1A C2A 1.495(2) . ?
C2A C3A 1.392(2) . ?
C2A C7A 1.396(2) . ?
C3A H3A 0.9500 . ?
C3A C4A 1.383(3) . ?
C4A H4A 0.9500 . ?
C4A C5A 1.385(3) . ?
C5A H5A 0.9500 . ?
C5A C6A 1.386(3) . ?
C6A H6A 0.9500 . ?
C6A C7A 1.385(2) . ?
C7A H7A 0.9500 . ?
C8A C9A 1.529(2) . ?
C9A H9A 1.0000 . ?
C9A C10A 1.543(2) . ?
C10A H10E 0.9900 . ?
C10A H10F 0.9900 . ?
C10A C11A 1.516(2) . ?
C11A C12A 1.394(2) . ?
C11A C16A 1.393(2) . ?
C12A H12G 0.9500 . ?
C12A C13A 1.387(3) . ?
C13A H13G 0.9500 . ?
C13A C14A 1.383(3) . ?
C14A H14A 0.9500 . ?
C14A C15A 1.384(3) . ?
C15A H15A 0.9500 . ?
C15A C16A 1.394(2) . ?
C16A H16A 0.9500 . ?
O1B C1B 1.243(2) . ?
O2B H2B 0.92(2) . ?
O2B C8B 1.3154(19) . ?
O3B C8B 1.211(2) . ?
N1B H1B 0.882(17) . ?
N1B C1B 1.340(2) . ?
N1B C9B 1.455(2) . ?
C1B C2B 1.494(2) . ?
C2B C3B 1.395(2) . ?
C2B C7B 1.398(2) . ?
C3B H3B 0.9500 . ?
C3B C4B 1.388(3) . ?
C4B H4B 0.9500 . ?
C4B C5B 1.387(3) . ?
C5B H5B 0.9500 . ?
C5B C6B 1.389(3) . ?
C6B H6B 0.9500 . ?
C6B C7B 1.391(2) . ?
C7B H7B 0.9500 . ?
C8B C9B 1.530(2) . ?
C9B H9B 1.0000 . ?
C9B C10B 1.537(2) . ?
C10B H10A 0.9900 . ?
C10B H10B 0.9900 . ?
C10B H10C 0.9900 . ?
C10B H10D 0.9900 . ?
C10B C11B 1.548(4) . ?
C10B C11C 1.529(17) . ?
C11B H11B 1.0000 . ?
C11B C12B 1.521(5) . ?
C11B C13B 1.517(5) . ?
C12B H12A 0.9800 . ?
C12B H12B 0.9800 . ?
C12B H12C 0.9800 . ?
C13B H13A 0.9800 . ?
C13B H13B 0.9800 . ?
C13B H13C 0.9800 . ?
C13C H13D 0.9800 . ?
C13C H13E 0.9800 . ?
C13C H13F 0.9800 . ?
C13C C11C 1.569(18) . ?
C11C H11C 1.0000 . ?
C11C C12C 1.485(17) . ?
C12C H12D 0.9800 . ?
C12C H12E 0.9800 . ?
C12C H12F 0.9800 . ?

loop_
_geom_hbond_atom_site_label_D
_geom_hbond_atom_site_label_H
_geom_hbond_atom_site_label_A
_geom_hbond_distance_DH
_geom_hbond_distance_HA
_geom_hbond_distance_DA
_geom_hbond_angle_DHA
_geom_hbond_site_symmetry_A
_geom_hbond_publ_flag
O2A H2A O1A 0.94(2) 1.65(2) 2.5927(18) 176(2) 2_657 yes
N1A H1A O3B 0.876(17) 2.044(18) 2.9080(18) 168(2) . yes
O2B H2B O1B 0.92(2) 1.68(2) 2.5912(17) 175(3) 2_646 yes
N1B H1B O3A 0.882(17) 2.057(18) 2.9122(18) 163(2) . yes

loop_
_geom_torsion_atom_site_label_1
_geom_torsion_atom_site_label_2
_geom_torsion_atom_site_label_3
_geom_torsion_atom_site_label_4
_geom_torsion
_geom_torsion_site_symmetry_1
_geom_torsion_site_symmetry_2
_geom_torsion_site_symmetry_3
_geom_torsion_site_symmetry_4
_geom_torsion_publ_flag
O1A C1A C2A C3A -22.7(2) . . . . ?
O1A C1A C2A C7A 157.41(17) . . . . ?
O2A C8A C9A N1A -153.38(14) . . . . ?
O2A C8A C9A C10A 86.12(17) . . . . ?
O3A C8A C9A N1A 28.6(2) . . . . ?
O3A C8A C9A C10A -91.87(19) . . . . ?
N1A C1A C2A C3A 156.59(16) . . . . ?
N1A C1A C2A C7A -23.3(2) . . . . ?
N1A C9A C10A C11A 70.63(17) . . . . ?
C1A N1A C9A C8A 60.06(19) . . . . ?
C1A N1A C9A C10A 179.96(14) . . . . ?
C1A C2A C3A C4A -179.52(18) . . . . ?
C1A C2A C7A C6A 179.66(16) . . . . ?
C2A C3A C4A C5A 0.0(3) . . . . ?
C3A C2A C7A C6A -0.2(3) . . . . ?
C3A C4A C5A C6A -0.5(3) . . . . ?
C4A C5A C6A C7A 0.6(3) . . . . ?
C5A C6A C7A C2A -0.3(3) . . . . ?
C7A C2A C3A C4A 0.3(3) . . . . ?
C8A C9A C10A C11A -168.42(13) . . . . ?
C9A N1A C1A O1A 2.4(2) . . . . ?
C9A N1A C1A C2A -176.89(14) . . . . ?
C9A C10A C11A C12A 97.32(19) . . . . ?
C9A C10A C11A C16A -83.1(2) . . . . ?
C10A C11A C12A C13A 178.76(17) . . . . ?
C10A C11A C16A C15A 179.52(17) . . . . ?
C11A C12A C13A C14A 1.9(3) . . . . ?
C12A C11A C16A C15A -0.9(3) . . . . ?
C12A C13A C14A C15A -1.1(3) . . . . ?
C13A C14A C15A C16A -0.6(3) . . . . ?
C14A C15A C16A C11A 1.6(3) . . . . ?
C16A C11A C12A C13A -0.9(3) . . . . ?
O1B C1B C2B C3B 16.0(2) . . . . ?
O1B C1B C2B C7B -164.00(17) . . . . ?
O2B C8B C9B N1B 152.63(14) . . . . ?
O2B C8B C9B C10B -87.30(16) . . . . ?
O3B C8B C9B N1B -30.8(2) . . . . ?
O3B C8B C9B C10B 89.27(18) . . . . ?
N1B C1B C2B C3B -163.67(15) . . . . ?
N1B C1B C2B C7B 16.3(2) . . . . ?
N1B C9B C10B C11B -68.1(2) . . . . ?
N1B C9B C10B C11C -76.6(9) . . . . ?
C1B N1B C9B C8B -61.58(19) . . . . ?
C1B N1B C9B C10B 178.97(15) . . . . ?
C1B C2B C3B C4B 179.40(16) . . . . ?
C1B C2B C7B C6B -178.77(17) . . . . ?
C2B C3B C4B C5B -0.1(3) . . . . ?
C3B C2B C7B C6B 1.2(3) . . . . ?
C3B C4B C5B C6B 0.3(3) . . . . ?
C4B C5B C6B C7B 0.3(3) . . . . ?
C5B C6B C7B C2B -1.1(3) . . . . ?
C7B C2B C3B C4B -0.6(3) . . . . ?
C8B C9B C10B C11B 171.3(2) . . . . ?
C8B C9B C10B C11C 162.9(9) . . . . ?
C9B N1B C1B O1B -1.1(2) . . . . ?
C9B N1B C1B C2B 178.61(14) . . . . ?
C9B C10B C11B C12B 154.6(3) . . . . ?
C9B C10B C11B C13B -83.3(3) . . . . ?
C9B C10B C11C C13C -170.4(7) . . . . ?
C9B C10B C11C C12C 67.9(17) . . . . ?
